data_1507960
loop_
_publ_author_name
'Spokoyny, Alexander M.'
'Machan, Charles W.'
'Clingerman, Daniel J.'
'Rosen, Mari S.'
'Wiester, Michael J.'
'Kennedy, Robert D.'
'Stern, Charlotte L.'
'Sarjeant, Amy A.'
'Mirkin, Chad A.'

_publ_section_title
;
 A coordination chemistry dichotomy for icosahedral carborane-based
 ligands.
;
_journal_issue 8
_journal_name_full 'Nature chemistry'
_journal_page_first 590
_journal_page_last 596
_journal_paper_doi 10.1038/nchem.1088
_journal_volume 3
_journal_year 2011
_chemical_formula_moiety 'C32 H50 B20 P2 Pt S2, 2(B F4)'
_chemical_formula_sum 'C32 H50 B22 F8 P2 Pt S2'
_chemical_formula_weight 1145.69
_chemical_name_systematic
; 
 ? 
;
_space_group_IT_number 14
_symmetry_cell_setting monoclinic
_symmetry_space_group_name_Hall '-P 2yn'
_symmetry_space_group_name_H-M 'P 1 21/n 1'
_atom_sites_solution_hydrogens geom
_atom_sites_solution_primary direct
_atom_sites_solution_secondary difmap
_audit_creation_method SHELXL-97
_cell_angle_alpha 90.00
_cell_angle_beta 105.576(3)
_cell_angle_gamma 90.00
_cell_formula_units_Z 4
_cell_length_a 13.2738(6)
_cell_length_b 18.9981(8)
_cell_length_c 19.6952(9)
_cell_measurement_reflns_used 4613
_cell_measurement_temperature 100(2)
_cell_measurement_theta_max 57.38
_cell_measurement_theta_min 3.29
_cell_volume 4784.3(4)
_computing_cell_refinement 'Bruker SAINT'
_computing_data_collection 'Bruker APEX2'
_computing_data_reduction 'Bruker SAINT'
_computing_molecular_graphics 'Bruker SHELXTL'
_computing_publication_material 'Bruker SHELXTL'
_computing_structure_refinement 'SHELXL-97 (Sheldrick, 2008)'
_computing_structure_solution 'SHELXS-97 (Sheldrick, 2008)'
_diffrn_ambient_temperature 100(2)
_diffrn_measured_fraction_theta_full 0.984
_diffrn_measured_fraction_theta_max 0.984
_diffrn_measurement_device_type 'Bruker APEX-II CCD'
_diffrn_measurement_method '\f and \w scans'
_diffrn_radiation_monochromator graphite
_diffrn_radiation_source 'fine-focus sealed tube'
_diffrn_radiation_type CuK\a
_diffrn_radiation_wavelength 1.54178
_diffrn_reflns_av_R_equivalents 0.0918
_diffrn_reflns_av_sigmaI/netI 0.1018
_diffrn_reflns_limit_h_max 14
_diffrn_reflns_limit_h_min -14
_diffrn_reflns_limit_k_max 12
_diffrn_reflns_limit_k_min -20
_diffrn_reflns_limit_l_max 21
_diffrn_reflns_limit_l_min -20
_diffrn_reflns_number 19314
_diffrn_reflns_theta_full 58.24
_diffrn_reflns_theta_max 58.24
_diffrn_reflns_theta_min 3.29
_diffrn_standards_number 0
_exptl_absorpt_coefficient_mu 7.433
_exptl_absorpt_correction_T_max 0.9117
_exptl_absorpt_correction_T_min 0.5879
_exptl_absorpt_correction_type numerical
_exptl_absorpt_process_details face-indexed
_exptl_crystal_colour colourless
_exptl_crystal_density_diffrn 1.591
_exptl_crystal_density_method 'not measured'
_exptl_crystal_description plate
_exptl_crystal_F_000 2256
_exptl_crystal_size_max 0.16
_exptl_crystal_size_mid 0.14
_exptl_crystal_size_min 0.01
_refine_diff_density_max 1.189
_refine_diff_density_min -1.038
_refine_diff_density_rms 0.143
_refine_ls_extinction_method none
_refine_ls_goodness_of_fit_ref 1.019
_refine_ls_hydrogen_treatment constr
_refine_ls_matrix_type full
_refine_ls_number_parameters 602
_refine_ls_number_reflns 6621
_refine_ls_number_restraints 0
_refine_ls_restrained_S_all 1.019
_refine_ls_R_factor_all 0.0862
_refine_ls_R_factor_gt 0.0499
_refine_ls_shift/su_max 0.001
_refine_ls_shift/su_mean 0.000
_refine_ls_structure_factor_coef Fsqd
_refine_ls_weighting_details 'calc w=1/[\s^2^(Fo^2^)+(0.0441P)^2^+0.0000P] where P=(Fo^2^+2Fc^2^)/3'
_refine_ls_weighting_scheme calc
_refine_ls_wR_factor_gt 0.1013
_refine_ls_wR_factor_ref 0.1144
_reflns_number_gt 4619
_reflns_number_total 6621
_reflns_threshold_expression >2sigma(I)
_cod_data_source_file nchem.1088-s11.cif
_cod_data_source_block n0280
_cod_depositor_comments
;
The following automatic conversions were performed:

'_symmetry_cell_setting' value 'Monoclinic' changed to 'monoclinic'
according to /home/saulius/struct/CIF-dictionaries/cif_core.dic
dictionary named 'cif_core.dic' version 2.4.1 from 2010-06-29.

Automatic conversion script
Id: cif_fix_values 1891 2012-01-12 08:04:46Z andrius 
;
_cod_original_sg_symbol_H-M P2(1)/n
_cod_database_code 1507960

loop_
_symmetry_equiv_pos_as_xyz
'x, y, z'
'-x+1/2, y+1/2, -z+1/2'
'-x, -y, -z'
'x-1/2, -y-1/2, z-1/2'

loop_
_atom_site_label
_atom_site_type_symbol
_atom_site_fract_x
_atom_site_fract_y
_atom_site_fract_z
_atom_site_U_iso_or_equiv
_atom_site_adp_type
_atom_site_occupancy
_atom_site_symmetry_multiplicity
_atom_site_calc_flag
_atom_site_refinement_flags
_atom_site_disorder_assembly
_atom_site_disorder_group
Pt1 Pt 0.53350(3) 0.712479(19) 0.642945(18) 0.02070(14) Uani 1 1 d . . .
S1 S 0.54431(16) 0.61495(11) 0.56950(11) 0.0247(5) Uani 1 1 d . . .
S2 S 0.60489(16) 0.64525(11) 0.74650(11) 0.0232(5) Uani 1 1 d . . .
P1 P 0.48456(16) 0.77442(12) 0.54102(11) 0.0218(5) Uani 1 1 d . . .
P2 P 0.51646(16) 0.79798(11) 0.71843(11) 0.0210(5) Uani 1 1 d . . .
F1 F 0.5425(4) 0.8651(3) -0.0249(3) 0.0433(14) Uani 1 1 d . A .
F2 F 0.6247(6) 0.7699(4) -0.0485(4) 0.0590(14) Uani 0.833(7) 1 d P A 1
F3 F 0.7115(6) 0.8368(4) 0.0392(4) 0.0590(14) Uani 0.833(7) 1 d P A 1
F4 F 0.5743(5) 0.7724(4) 0.0521(4) 0.0590(14) Uani 0.833(7) 1 d P A 1
F5 F 0.1661(4) 0.1895(3) 0.2660(3) 0.0566(17) Uani 1 1 d . . .
F6 F 0.0287(4) 0.2572(4) 0.2638(3) 0.085(2) Uani 1 1 d . . .
F7 F 0.0228(4) 0.1855(3) 0.1731(2) 0.0370(13) Uani 1 1 d . . .
F8 F 0.1302(4) 0.2801(3) 0.1908(3) 0.0513(15) Uani 1 1 d . . .
F2A F 0.688(3) 0.816(2) -0.028(2) 0.0590(14) Uani 0.167(7) 1 d P A 2
F3A F 0.672(3) 0.843(2) 0.066(2) 0.0590(14) Uani 0.167(7) 1 d P A 2
F4A F 0.571(3) 0.747(2) -0.0270(19) 0.0590(14) Uani 0.167(7) 1 d P A 2
C1 C 0.8841(6) 0.6207(5) 0.5708(4) 0.025(2) Uani 1 1 d . . .
H1B H 0.9413 0.6629 0.5672 0.030 Uiso 1 1 calc R . .
C7 C 0.8143(7) 0.4929(5) 0.5381(5) 0.030(2) Uani 1 1 d . . .
H7B H 0.8212 0.4423 0.5105 0.036 Uiso 1 1 calc R . .
C1' C 0.4624(7) 0.4367(5) 0.7668(5) 0.031(2) Uani 1 1 d . . .
H1'B H 0.4853 0.3811 0.7592 0.038 Uiso 1 1 calc R . .
C7' C 0.3126(7) 0.5287(4) 0.7552(4) 0.026(2) Uani 1 1 d . . .
H7'B H 0.2267 0.5403 0.7395 0.031 Uiso 1 1 calc R . .
C20 C 0.4991(6) 0.6487(4) 0.4778(4) 0.023(2) Uani 1 1 d . . .
H20A H 0.5596 0.6657 0.4620 0.027 Uiso 1 1 calc R . .
H20B H 0.4646 0.6105 0.4457 0.027 Uiso 1 1 calc R . .
C21 C 0.4218(6) 0.7092(4) 0.4752(4) 0.028(2) Uani 1 1 d . . .
H21A H 0.3574 0.6913 0.4854 0.034 Uiso 1 1 calc R . .
H21B H 0.4025 0.7308 0.4277 0.034 Uiso 1 1 calc R . .
C22 C 0.6183(7) 0.7071(4) 0.8205(4) 0.028(2) Uani 1 1 d . . .
H22A H 0.5572 0.7023 0.8400 0.033 Uiso 1 1 calc R . .
H22B H 0.6818 0.6952 0.8584 0.033 Uiso 1 1 calc R . .
C23 C 0.6259(6) 0.7825(4) 0.7971(4) 0.027(2) Uani 1 1 d . . .
H23A H 0.6934 0.7901 0.7857 0.032 Uiso 1 1 calc R . .
H23B H 0.6218 0.8155 0.8351 0.032 Uiso 1 1 calc R . .
C24 C 0.5997(6) 0.8043(4) 0.5168(4) 0.017(2) Uani 1 1 d . . .
C25 C 0.6931(7) 0.8120(4) 0.5683(5) 0.026(2) Uani 1 1 d . . .
H25 H 0.6956 0.8041 0.6164 0.031 Uiso 1 1 calc R . .
C26 C 0.7836(7) 0.8312(4) 0.5501(5) 0.027(2) Uani 1 1 d . . .
H26 H 0.8477 0.8363 0.5856 0.032 Uiso 1 1 calc R . .
C27 C 0.7798(7) 0.8427(4) 0.4814(5) 0.032(2) Uani 1 1 d . . .
H27 H 0.8421 0.8554 0.4694 0.039 Uiso 1 1 calc R . .
C28 C 0.6876(7) 0.8363(4) 0.4286(5) 0.031(2) Uani 1 1 d . . .
H28 H 0.6861 0.8451 0.3808 0.037 Uiso 1 1 calc R . .
C29 C 0.5978(7) 0.8169(4) 0.4465(4) 0.027(2) Uani 1 1 d . . .
H29 H 0.5340 0.8121 0.4107 0.032 Uiso 1 1 calc R . .
C30 C 0.3927(6) 0.8458(4) 0.5280(4) 0.021(2) Uani 1 1 d . . .
C31 C 0.4171(7) 0.9137(4) 0.5083(4) 0.025(2) Uani 1 1 d . . .
H31 H 0.4850 0.9236 0.5035 0.030 Uiso 1 1 calc R . .
C32 C 0.3418(7) 0.9656(5) 0.4961(4) 0.030(2) Uani 1 1 d . . .
H32 H 0.3577 1.0111 0.4820 0.036 Uiso 1 1 calc R . .
C33 C 0.2435(7) 0.9521(5) 0.5041(4) 0.026(2) Uani 1 1 d . . .
H33 H 0.1928 0.9886 0.4962 0.031 Uiso 1 1 calc R . .
C34 C 0.2185(6) 0.8862(5) 0.5237(4) 0.029(2) Uani 1 1 d . . .
H34 H 0.1509 0.8769 0.5294 0.035 Uiso 1 1 calc R . .
C35 C 0.2937(6) 0.8333(5) 0.5348(4) 0.022(2) Uani 1 1 d . . .
H35 H 0.2764 0.7875 0.5474 0.027 Uiso 1 1 calc R . .
C36 C 0.5233(6) 0.8902(4) 0.6967(4) 0.019(2) Uani 1 1 d . . .
C37 C 0.6179(7) 0.9180(4) 0.6901(4) 0.024(2) Uani 1 1 d . . .
H37 H 0.6781 0.8890 0.6971 0.029 Uiso 1 1 calc R . .
C38 C 0.6220(7) 0.9883(5) 0.6734(4) 0.026(2) Uani 1 1 d . . .
H38 H 0.6856 1.0075 0.6683 0.031 Uiso 1 1 calc R . .
C39 C 0.5350(7) 1.0312(5) 0.6638(4) 0.025(2) Uani 1 1 d . . .
H39 H 0.5398 1.0798 0.6538 0.030 Uiso 1 1 calc R . .
C40 C 0.4418(7) 1.0033(5) 0.6689(4) 0.027(2) Uani 1 1 d . . .
H40 H 0.3815 1.0322 0.6616 0.033 Uiso 1 1 calc R . .
C41 C 0.4365(6) 0.9337(4) 0.6846(4) 0.023(2) Uani 1 1 d . . .
H41 H 0.3716 0.9145 0.6873 0.028 Uiso 1 1 calc R . .
C42 C 0.3976(6) 0.7881(4) 0.7453(4) 0.022(2) Uani 1 1 d . . .
C43 C 0.3952(7) 0.8101(4) 0.8128(4) 0.028(2) Uani 1 1 d . . .
H43 H 0.4556 0.8305 0.8439 0.033 Uiso 1 1 calc R . .
C44 C 0.3043(7) 0.8021(4) 0.8341(5) 0.031(2) Uani 1 1 d . . .
H44 H 0.3027 0.8159 0.8802 0.037 Uiso 1 1 calc R . .
C45 C 0.2160(7) 0.7739(4) 0.7880(5) 0.030(2) Uani 1 1 d . . .
H45 H 0.1533 0.7697 0.8022 0.036 Uiso 1 1 calc R . .
C46 C 0.2180(6) 0.7519(4) 0.7217(4) 0.022(2) Uani 1 1 d . . .
H46 H 0.1567 0.7328 0.6906 0.027 Uiso 1 1 calc R . .
C47 C 0.3083(6) 0.7575(4) 0.7001(4) 0.020(2) Uani 1 1 d . . .
H47 H 0.3101 0.7409 0.6550 0.024 Uiso 1 1 calc R . .
B2 B 0.8362(8) 0.5682(5) 0.4986(5) 0.026(3) Uani 1 1 d . . .
H2B H 0.8574 0.5720 0.4474 0.031 Uiso 1 1 calc R . .
B3 B 0.9262(8) 0.5367(5) 0.5769(5) 0.029(3) Uani 1 1 d . . .
H3B H 1.0072 0.5200 0.5772 0.034 Uiso 1 1 calc R . .
B4 B 0.8999(9) 0.5786(6) 0.6496(6) 0.035(3) Uani 1 1 d . . .
H4B H 0.9636 0.5897 0.6986 0.041 Uiso 1 1 calc R . .
B5 B 0.7954(7) 0.6385(6) 0.6170(5) 0.028(3) Uani 1 1 d . . .
H5B H 0.7903 0.6898 0.6439 0.033 Uiso 1 1 calc R . .
B6 B 0.7564(7) 0.6306(5) 0.5241(5) 0.023(2) Uani 1 1 d . . .
H6B H 0.7252 0.6769 0.4896 0.028 Uiso 1 1 calc R . .
B8 B 0.7093(8) 0.5450(5) 0.5021(6) 0.028(3) Uani 1 1 d . . .
H8B H 0.6461 0.5324 0.4532 0.034 Uiso 1 1 calc R . .
B9 B 0.6832(8) 0.5890(5) 0.5747(5) 0.025(3) Uani 1 1 d . . .
B10 B 0.7723(8) 0.5569(6) 0.6538(5) 0.030(3) Uani 1 1 d . . .
H10B H 0.7507 0.5534 0.7049 0.036 Uiso 1 1 calc R . .
B11 B 0.8538(9) 0.4932(6) 0.6268(6) 0.040(3) Uani 1 1 d . . .
H11B H 0.8862 0.4462 0.6597 0.047 Uiso 1 1 calc R . .
B12 B 0.7209(9) 0.4990(5) 0.5822(6) 0.034(3) Uani 1 1 d . . .
H12B H 0.6652 0.4559 0.5861 0.040 Uiso 1 1 calc R . .
B14 B 0.0865(8) 0.2290(6) 0.2234(6) 0.031(3) Uani 1 1 d . . .
B13 B 0.6086(9) 0.8112(7) 0.0062(6) 0.038(3) Uani 1 1 d . . .
B2' B 0.3581(9) 0.4705(6) 0.7050(6) 0.035(3) Uani 1 1 d . . .
H2'B H 0.3096 0.4421 0.6576 0.042 Uiso 1 1 calc R . .
B3' B 0.3516(8) 0.4493(6) 0.7914(5) 0.031(3) Uani 1 1 d . . .
H3'B H 0.2985 0.4065 0.8003 0.037 Uiso 1 1 calc R . .
B4' B 0.4757(8) 0.4647(5) 0.8513(5) 0.025(2) Uani 1 1 d . . .
H4'B H 0.5062 0.4323 0.9000 0.030 Uiso 1 1 calc R . .
B5' B 0.5580(8) 0.4956(6) 0.8010(6) 0.033(3) Uani 1 1 d . . .
H5'B H 0.6435 0.4829 0.8170 0.039 Uiso 1 1 calc R . .
B6' B 0.4884(9) 0.4991(5) 0.7114(6) 0.034(3) Uani 1 1 d . . .
H6'B H 0.5276 0.4890 0.6686 0.041 Uiso 1 1 calc R . .
B8' B 0.3853(8) 0.5617(6) 0.7025(5) 0.031(3) Uani 1 1 d . . .
H8'B H 0.3545 0.5936 0.6535 0.037 Uiso 1 1 calc R . .
B9' B 0.5084(8) 0.5768(5) 0.7621(5) 0.025(3) Uani 1 1 d . . .
B10' B 0.5034(8) 0.5566(5) 0.8488(5) 0.024(2) Uani 1 1 d . . .
H10' H 0.5518 0.5856 0.8958 0.029 Uiso 1 1 calc R . .
B11' B 0.3732(8) 0.5258(5) 0.8427(5) 0.026(3) Uani 1 1 d . . .
H11' H 0.3339 0.5341 0.8858 0.031 Uiso 1 1 calc R . .
B12' B 0.3941(8) 0.5966(6) 0.7882(5) 0.028(3) Uani 1 1 d . . .
H12' H 0.3687 0.6517 0.7955 0.034 Uiso 1 1 calc R . .

loop_
_atom_site_aniso_label
_atom_site_aniso_U_11
_atom_site_aniso_U_22
_atom_site_aniso_U_33
_atom_site_aniso_U_23
_atom_site_aniso_U_13
_atom_site_aniso_U_12
Pt1 0.0198(2) 0.0215(2) 0.0199(2) -0.00032(18) 0.00397(14) -0.00066(19)
S1 0.0280(13) 0.0226(13) 0.0247(13) -0.0020(10) 0.0088(10) -0.0009(10)
S2 0.0223(12) 0.0225(13) 0.0234(12) 0.0011(10) 0.0037(10) -0.0011(10)
P1 0.0207(12) 0.0261(14) 0.0165(12) 0.0013(10) 0.0014(9) 0.0003(10)
P2 0.0210(12) 0.0225(14) 0.0176(12) -0.0041(10) 0.0021(9) -0.0004(10)
F1 0.038(3) 0.035(3) 0.055(4) 0.012(3) 0.010(3) 0.010(3)
F2 0.063(3) 0.062(3) 0.050(3) 0.018(2) 0.012(2) 0.011(2)
F3 0.063(3) 0.062(3) 0.050(3) 0.018(2) 0.012(2) 0.011(2)
F4 0.063(3) 0.062(3) 0.050(3) 0.018(2) 0.012(2) 0.011(2)
F5 0.051(4) 0.064(4) 0.044(4) 0.018(3) -0.007(3) 0.005(3)
F6 0.039(4) 0.141(7) 0.080(5) -0.066(5) 0.024(3) -0.027(4)
F7 0.041(3) 0.044(3) 0.023(3) -0.001(2) 0.003(2) -0.018(3)
F8 0.052(4) 0.044(4) 0.049(4) 0.004(3) -0.003(3) -0.019(3)
F2A 0.063(3) 0.062(3) 0.050(3) 0.018(2) 0.012(2) 0.011(2)
F3A 0.063(3) 0.062(3) 0.050(3) 0.018(2) 0.012(2) 0.011(2)
F4A 0.063(3) 0.062(3) 0.050(3) 0.018(2) 0.012(2) 0.011(2)
C1 0.027(5) 0.030(6) 0.018(5) -0.008(4) 0.008(4) -0.009(4)
C7 0.033(6) 0.018(5) 0.040(6) -0.002(4) 0.014(5) -0.002(4)
C1' 0.035(6) 0.021(5) 0.045(6) 0.002(4) 0.022(5) 0.000(4)
C7' 0.022(5) 0.030(6) 0.023(5) 0.006(4) 0.004(4) 0.002(4)
C20 0.025(5) 0.026(5) 0.019(5) 0.003(4) 0.008(4) 0.003(4)
C21 0.028(5) 0.032(6) 0.023(5) -0.003(4) 0.004(4) 0.004(5)
C22 0.039(5) 0.018(5) 0.021(5) -0.002(4) -0.001(4) -0.003(5)
C23 0.029(5) 0.021(5) 0.027(5) 0.000(4) 0.005(4) -0.004(4)
C24 0.026(5) 0.018(5) 0.008(4) 0.004(3) 0.004(4) 0.005(4)
C25 0.036(6) 0.020(5) 0.022(5) 0.006(4) 0.010(5) 0.004(4)
C26 0.022(5) 0.025(6) 0.030(6) 0.001(4) 0.001(4) -0.002(4)
C27 0.040(6) 0.023(6) 0.037(6) 0.002(4) 0.015(5) -0.002(5)
C28 0.047(7) 0.030(6) 0.018(5) 0.000(4) 0.014(5) 0.003(5)
C29 0.036(6) 0.021(5) 0.019(5) 0.002(4) 0.001(4) 0.009(4)
C30 0.021(5) 0.025(6) 0.014(5) -0.003(4) 0.001(4) -0.003(4)
C31 0.027(5) 0.027(6) 0.021(5) -0.008(4) 0.007(4) 0.000(4)
C32 0.036(6) 0.020(6) 0.031(6) 0.003(4) 0.004(5) -0.005(5)
C33 0.028(6) 0.030(6) 0.016(5) 0.004(4) -0.003(4) 0.009(5)
C34 0.014(5) 0.043(7) 0.028(6) 0.000(5) 0.002(4) 0.001(5)
C35 0.025(5) 0.025(6) 0.015(5) 0.002(4) 0.001(4) -0.008(4)
C36 0.030(5) 0.019(5) 0.009(5) -0.009(4) 0.010(4) -0.001(4)
C37 0.033(6) 0.014(5) 0.021(5) 0.000(4) -0.001(4) 0.002(4)
C38 0.025(5) 0.031(6) 0.022(5) 0.004(4) 0.006(4) -0.001(5)
C39 0.032(6) 0.021(5) 0.015(5) 0.001(4) -0.005(4) 0.006(5)
C40 0.025(6) 0.028(6) 0.029(6) 0.004(4) 0.006(4) 0.005(5)
C41 0.021(5) 0.024(6) 0.026(5) -0.010(4) 0.007(4) 0.001(4)
C42 0.026(5) 0.020(5) 0.019(5) -0.003(4) 0.003(4) 0.003(4)
C43 0.026(5) 0.032(6) 0.019(5) 0.000(4) -0.003(4) 0.003(4)
C44 0.038(6) 0.034(6) 0.019(5) 0.005(4) 0.005(5) 0.022(5)
C45 0.032(6) 0.024(6) 0.039(6) 0.017(5) 0.018(5) 0.009(5)
C46 0.014(5) 0.028(5) 0.022(5) 0.007(4) -0.001(4) -0.004(4)
C47 0.028(5) 0.009(5) 0.021(5) 0.004(4) 0.004(4) -0.005(4)
B2 0.031(6) 0.018(6) 0.024(6) 0.005(5) 0.001(5) -0.005(5)
B3 0.025(6) 0.029(7) 0.028(7) 0.003(5) 0.000(5) 0.003(5)
B4 0.038(7) 0.040(8) 0.025(7) 0.001(5) 0.007(5) 0.012(6)
B5 0.027(6) 0.025(6) 0.027(6) 0.009(5) 0.001(5) 0.000(5)
B6 0.025(6) 0.016(6) 0.024(6) 0.006(5) -0.001(5) 0.002(5)
B8 0.032(7) 0.023(7) 0.032(7) -0.005(5) 0.013(5) 0.003(5)
B9 0.034(6) 0.027(7) 0.021(6) 0.006(5) 0.019(5) -0.010(5)
B10 0.044(7) 0.031(7) 0.019(6) 0.000(5) 0.014(5) 0.023(6)
B11 0.044(8) 0.039(8) 0.036(7) 0.016(6) 0.011(6) 0.010(6)
B12 0.046(7) 0.015(6) 0.047(8) 0.007(5) 0.026(6) 0.001(5)
B14 0.023(6) 0.039(8) 0.034(7) -0.001(6) 0.009(6) -0.003(6)
B13 0.042(8) 0.054(9) 0.025(7) -0.007(6) 0.017(6) -0.002(6)
B2' 0.045(7) 0.035(7) 0.026(7) 0.002(5) 0.012(6) -0.013(6)
B3' 0.037(7) 0.033(7) 0.019(6) -0.002(5) 0.001(5) -0.002(6)
B4' 0.030(6) 0.032(6) 0.014(6) 0.006(5) 0.006(5) 0.011(5)
B5' 0.025(6) 0.030(7) 0.045(7) 0.004(5) 0.011(5) 0.003(5)
B6' 0.040(7) 0.024(7) 0.040(7) -0.015(5) 0.015(6) -0.005(6)
B8' 0.024(6) 0.049(8) 0.015(6) 0.006(5) -0.004(5) -0.006(6)
B9' 0.028(6) 0.029(7) 0.021(6) 0.006(5) 0.013(5) 0.002(5)
B10' 0.026(6) 0.014(6) 0.029(6) 0.003(5) 0.003(5) -0.005(5)
B11' 0.034(6) 0.027(6) 0.017(6) 0.000(5) 0.006(5) -0.006(5)
B12' 0.034(7) 0.025(7) 0.026(6) 0.006(5) 0.011(5) -0.004(5)

loop_
_atom_type_symbol
_atom_type_description
_atom_type_scat_dispersion_real
_atom_type_scat_dispersion_imag
_atom_type_scat_source
C C 0.0181 0.0091 'International Tables Vol C Tables 4.2.6.8 and 6.1.1.4'
H H 0.0000 0.0000 'International Tables Vol C Tables 4.2.6.8 and 6.1.1.4'
B B 0.0090 0.0039 'International Tables Vol C Tables 4.2.6.8 and 6.1.1.4'
P P 0.2955 0.4335 'International Tables Vol C Tables 4.2.6.8 and 6.1.1.4'
S S 0.3331 0.5567 'International Tables Vol C Tables 4.2.6.8 and 6.1.1.4'
Pt Pt -4.5932 6.9264 'International Tables Vol C Tables 4.2.6.8 and 6.1.1.4'
F F 0.0727 0.0534 'International Tables Vol C Tables 4.2.6.8 and 6.1.1.4'

loop_
_geom_angle_atom_site_label_1
_geom_angle_atom_site_label_2
_geom_angle_atom_site_label_3
_geom_angle
P2 Pt1 P1 98.88(8)
P2 Pt1 S2 84.77(8)
P1 Pt1 S2 172.90(7)
P2 Pt1 S1 174.64(8)
P1 Pt1 S1 85.16(8)
S2 Pt1 S1 91.60(7)
C20 S1 B9 101.5(4)
C20 S1 Pt1 105.4(3)
B9 S1 Pt1 112.9(3)
C22 S2 B9' 103.5(4)
C22 S2 Pt1 105.5(3)
B9' S2 Pt1 112.0(3)
C30 P1 C24 108.3(4)
C30 P1 C21 104.4(4)
C24 P1 C21 106.4(4)
C30 P1 Pt1 122.7(3)
C24 P1 Pt1 109.6(3)
C21 P1 Pt1 104.1(3)
C42 P2 C36 105.9(4)
C42 P2 C23 106.9(4)
C36 P2 C23 105.9(4)
C42 P2 Pt1 111.7(3)
C36 P2 Pt1 121.4(3)
C23 P2 Pt1 104.1(3)
B3 C1 B5 114.4(7)
B3 C1 B6 113.9(7)
B5 C1 B6 62.5(5)
B3 C1 B4 62.2(6)
B5 C1 B4 62.7(5)
B6 C1 B4 113.7(7)
B3 C1 B2 63.3(6)
B5 C1 B2 113.8(7)
B6 C1 B2 61.6(5)
B4 C1 B2 114.1(7)
B3 C1 H1B 117.7
B5 C1 H1B 117.9
B6 C1 H1B 118.6
B4 C1 H1B 118.2
B2 C1 H1B 118.2
B11 C7 B2 115.5(7)
B11 C7 B3 62.6(6)
B2 C7 B3 63.5(6)
B11 C7 B12 62.4(6)
B2 C7 B12 114.6(7)
B3 C7 B12 114.1(7)
B11 C7 B8 115.0(7)
B2 C7 B8 62.5(6)
B3 C7 B8 115.0(7)
B12 C7 B8 62.9(6)
B11 C7 H7B 117.5
B2 C7 H7B 117.2
B3 C7 H7B 117.6
B12 C7 H7B 118.2
B8 C7 H7B 117.5
B3' C1' B5' 114.2(7)
B3' C1' B2' 63.0(6)
B5' C1' B2' 114.4(7)
B3' C1' B6' 115.2(7)
B5' C1' B6' 62.4(6)
B2' C1' B6' 63.1(6)
B3' C1' B4' 63.0(6)
B5' C1' B4' 62.3(6)
B2' C1' B4' 115.4(7)
B6' C1' B4' 114.8(7)
B3' C1' H1'B 117.5
B5' C1' H1'B 118.4
B2' C1' H1'B 117.3
B6' C1' H1'B 117.5
B4' C1' H1'B 117.5
B3' C7' B11' 62.2(5)
B3' C7' B12' 115.2(7)
B11' C7' B12' 63.6(5)
B3' C7' B2' 63.1(6)
B11' C7' B2' 115.1(7)
B12' C7' B2' 115.4(7)
B3' C7' B8' 115.0(7)
B11' C7' B8' 115.9(7)
B12' C7' B8' 63.2(6)
B2' C7' B8' 62.6(6)
B3' C7' H7'B 117.8
B11' C7' H7'B 117.2
B12' C7' H7'B 116.9
B2' C7' H7'B 117.5
B8' C7' H7'B 117.2
C21 C20 S1 109.3(5)
C21 C20 H20A 109.8
S1 C20 H20A 109.8
C21 C20 H20B 109.8
S1 C20 H20B 109.8
H20A C20 H20B 108.3
C20 C21 P1 108.2(5)
C20 C21 H21A 110.1
P1 C21 H21A 110.1
C20 C21 H21B 110.1
P1 C21 H21B 110.1
H21A C21 H21B 108.4
C23 C22 S2 111.1(6)
C23 C22 H22A 109.4
S2 C22 H22A 109.4
C23 C22 H22B 109.4
S2 C22 H22B 109.4
H22A C22 H22B 108.0
C22 C23 P2 107.8(6)
C22 C23 H23A 110.2
P2 C23 H23A 110.2
C22 C23 H23B 110.2
P2 C23 H23B 110.2
H23A C23 H23B 108.5
C25 C24 C29 118.8(8)
C25 C24 P1 119.6(6)
C29 C24 P1 121.5(6)
C24 C25 C26 120.3(8)
C24 C25 H25 119.8
C26 C25 H25 119.8
C27 C26 C25 119.7(8)
C27 C26 H26 120.1
C25 C26 H26 120.1
C26 C27 C28 121.6(9)
C26 C27 H27 119.2
C28 C27 H27 119.2
C29 C28 C27 118.8(8)
C29 C28 H28 120.6
C27 C28 H28 120.6
C28 C29 C24 120.7(8)
C28 C29 H29 119.6
C24 C29 H29 119.6
C35 C30 C31 118.7(8)
C35 C30 P1 119.0(7)
C31 C30 P1 122.2(6)
C32 C31 C30 119.5(8)
C32 C31 H31 120.2
C30 C31 H31 120.2
C31 C32 C33 120.8(8)
C31 C32 H32 119.6
C33 C32 H32 119.6
C34 C33 C32 120.5(8)
C34 C33 H33 119.8
C32 C33 H33 119.8
C33 C34 C35 118.9(8)
C33 C34 H34 120.5
C35 C34 H34 120.5
C30 C35 C34 121.6(8)
C30 C35 H35 119.2
C34 C35 H35 119.2
C41 C36 C37 119.0(8)
C41 C36 P2 121.7(6)
C37 C36 P2 119.3(6)
C38 C37 C36 118.7(8)
C38 C37 H37 120.6
C36 C37 H37 120.6
C37 C38 C39 121.2(8)
C37 C38 H38 119.4
C39 C38 H38 119.4
C40 C39 C38 119.7(8)
C40 C39 H39 120.1
C38 C39 H39 120.1
C41 C40 C39 119.6(8)
C41 C40 H40 120.2
C39 C40 H40 120.2
C40 C41 C36 121.7(8)
C40 C41 H41 119.2
C36 C41 H41 119.2
C47 C42 C43 119.7(8)
C47 C42 P2 120.9(6)
C43 C42 P2 119.4(6)
C44 C43 C42 119.7(8)
C44 C43 H43 120.2
C42 C43 H43 120.2
C45 C44 C43 119.7(8)
C45 C44 H44 120.1
C43 C44 H44 120.1
C46 C45 C44 120.8(8)
C46 C45 H45 119.6
C44 C45 H45 119.6
C45 C46 C47 120.5(8)
C45 C46 H46 119.7
C47 C46 H46 119.7
C46 C47 C42 119.5(8)
C46 C47 H47 120.3
C42 C47 H47 120.3
C7 B2 C1 100.5(7)
C7 B2 B6 104.5(7)
C1 B2 B6 59.1(5)
C7 B2 B8 59.0(5)
C1 B2 B8 105.0(7)
B6 B2 B8 60.0(6)
C7 B2 B3 58.4(5)
C1 B2 B3 57.6(5)
B6 B2 B3 107.2(7)
B8 B2 B3 107.9(7)
C7 B2 H2B 125.7
C1 B2 H2B 125.7
B6 B2 H2B 122.2
B8 B2 H2B 121.7
B3 B2 H2B 121.9
C1 B3 C7 101.5(7)
C1 B3 B4 59.6(6)
C7 B3 B4 104.4(7)
C1 B3 B11 105.4(7)
C7 B3 B11 58.4(6)
B4 B3 B11 59.8(6)
C1 B3 B2 59.1(5)
C7 B3 B2 58.1(5)
B4 B3 B2 108.7(8)
B11 B3 B2 107.6(7)
C1 B3 H3B 124.7
C7 B3 H3B 125.9
B4 B3 H3B 121.8
B11 B3 H3B 122.2
B2 B3 H3B 121.3
C1 B4 B11 104.6(7)
C1 B4 B3 58.2(5)
B11 B4 B3 60.1(6)
C1 B4 B10 105.5(7)
B11 B4 B10 61.5(6)
B3 B4 B10 109.7(8)
C1 B4 B5 58.5(5)
B11 B4 B5 108.5(8)
B3 B4 B5 107.6(7)
B10 B4 B5 60.1(6)
C1 B4 H4B 125.1
B11 B4 H4B 121.9
B3 B4 H4B 121.3
B10 B4 H4B 121.0
B5 B4 H4B 121.7
C1 B5 B6 58.9(5)
C1 B5 B9 105.0(7)
B6 B5 B9 59.5(5)
C1 B5 B10 105.4(7)
B6 B5 B10 108.3(7)
B9 B5 B10 60.7(6)
C1 B5 B4 58.8(5)
B6 B5 B4 107.6(7)
B9 B5 B4 107.8(8)
B10 B5 B4 59.7(6)
C1 B5 H5B 124.4
B6 B5 H5B 121.7
B9 B5 H5B 122.3
B10 B5 H5B 121.9
B4 B5 H5B 121.9
C1 B6 B2 59.4(5)
C1 B6 B8 105.5(7)
B2 B6 B8 60.3(6)
C1 B6 B9 105.3(7)
B2 B6 B9 109.1(7)
B8 B6 B9 60.5(6)
C1 B6 B5 58.7(5)
B2 B6 B5 108.8(7)
B8 B6 B5 108.6(7)
B9 B6 B5 60.2(6)
C1 B6 H6B 124.4
B2 B6 H6B 120.8
B8 B6 H6B 121.9
B9 B6 H6B 121.8
B5 B6 H6B 121.2
C7 B8 B6 103.8(7)
C7 B8 B2 58.5(5)
B6 B8 B2 59.7(6)
C7 B8 B9 104.7(7)
B6 B8 B9 59.8(5)
B2 B8 B9 108.1(7)
C7 B8 B12 58.5(6)
B6 B8 B12 107.3(7)
B2 B8 B12 107.7(7)
B9 B8 B12 60.2(6)
C7 B8 H8B 125.1
B6 B8 H8B 123.0
B2 B8 H8B 121.6
B9 B8 H8B 122.1
B12 B8 H8B 121.7
B6 B9 B8 59.7(5)
B6 B9 B5 60.2(5)
B8 B9 B5 108.0(7)
B6 B9 B12 107.1(7)
B8 B9 B12 60.0(6)
B5 B9 B12 106.9(7)
B6 B9 B10 108.1(7)
B8 B9 B10 108.4(7)
B5 B9 B10 59.8(6)
B12 B9 B10 59.7(6)
B6 B9 S1 122.2(6)
B8 B9 S1 118.7(7)
B5 B9 S1 125.0(7)
B12 B9 S1 120.4(6)
B10 B9 S1 123.0(6)
B4 B10 B5 60.2(6)
B4 B10 B12 106.0(7)
B5 B10 B12 106.8(7)
B4 B10 B9 107.3(7)
B5 B10 B9 59.5(5)
B12 B10 B9 59.8(6)
B4 B10 B11 58.8(6)
B5 B10 B11 106.5(7)
B12 B10 B11 58.7(6)
B9 B10 B11 106.4(7)
B4 B10 H10B 122.4
B5 B10 H10B 122.2
B12 B10 H10B 122.8
B9 B10 H10B 122.2
B11 B10 H10B 123.2
C7 B11 B4 105.1(7)
C7 B11 B12 59.2(6)
B4 B11 B12 107.8(8)
C7 B11 B3 59.0(6)
B4 B11 B3 60.1(6)
B12 B11 B3 108.6(8)
C7 B11 B10 105.4(7)
B4 B11 B10 59.8(6)
B12 B11 B10 60.0(6)
B3 B11 B10 108.2(8)
C7 B11 H11B 124.2
B4 B11 H11B 122.5
B12 B11 H11B 121.3
B3 B11 H11B 121.2
B10 B11 H11B 122.3
C7 B12 B11 58.4(6)
C7 B12 B8 58.6(6)
B11 B12 B8 108.2(8)
C7 B12 B10 105.7(7)
B11 B12 B10 61.2(6)
B8 B12 B10 108.9(7)
C7 B12 B9 104.6(7)
B11 B12 B9 109.0(8)
B8 B12 B9 59.8(6)
B10 B12 B9 60.6(6)
C7 B12 H12B 124.9
B11 B12 H12B 121.0
B8 B12 H12B 121.4
B10 B12 H12B 121.2
B9 B12 H12B 122.2
F6 B14 F8 111.8(9)
F6 B14 F5 108.6(9)
F8 B14 F5 108.5(8)
F6 B14 F7 108.8(8)
F8 B14 F7 109.9(8)
F5 B14 F7 109.3(9)
F4 B13 F3A 84.6(18)
F4 B13 F1 114.6(9)
F3A B13 F1 102.9(18)
F4 B13 F2 111.3(10)
F3A B13 F2 136(2)
F1 B13 F2 106.6(9)
F4 B13 F2A 142.8(18)
F3A B13 F2A 91(2)
F1 B13 F2A 102.4(16)
F2 B13 F2A 50.9(17)
F4 B13 F4A 72.3(17)
F3A B13 F4A 146(2)
F1 B13 F4A 109.3(16)
F2 B13 F4A 42.6(16)
F2A B13 F4A 93(2)
F4 B13 F3 109.7(9)
F3A B13 F3 34.7(16)
F1 B13 F3 111.4(9)
F2 B13 F3 102.5(9)
F2A B13 F3 56.5(17)
F4A B13 F3 133.0(18)
C7' B2' C1' 100.2(7)
C7' B2' B3' 58.2(6)
C1' B2' B3' 57.9(6)
C7' B2' B8' 59.2(6)
C1' B2' B8' 104.8(7)
B3' B2' B8' 108.2(8)
C7' B2' B6' 104.5(7)
C1' B2' B6' 58.6(6)
B3' B2' B6' 107.3(8)
B8' B2' B6' 60.2(6)
C7' B2' H2'B 125.8
C1' B2' H2'B 126.0
B3' B2' H2'B 121.7
B8' B2' H2'B 121.5
B6' B2' H2'B 122.2
C1' B3' C7' 101.4(7)
C1' B3' B11' 105.3(7)
C7' B3' B11' 59.1(5)
C1' B3' B2' 59.0(6)
C7' B3' B2' 58.7(6)
B11' B3' B2' 108.9(8)
C1' B3' B4' 59.2(5)
C7' B3' B4' 104.9(7)
B11' B3' B4' 59.9(6)
B2' B3' B4' 109.0(8)
C1' B3' H3'B 125.1
C7' B3' H3'B 125.5
B11' B3' H3'B 121.7
B2' B3' H3'B 120.7
B4' B3' H3'B 121.7
C1' B4' B5' 58.3(5)
C1' B4' B11' 103.6(7)
B5' B4' B11' 107.8(7)
C1' B4' B3' 57.7(5)
B5' B4' B3' 106.6(7)
B11' B4' B3' 59.3(6)
C1' B4' B10' 104.2(7)
B5' B4' B10' 59.7(6)
B11' B4' B10' 60.8(5)
B3' B4' B10' 107.6(7)
C1' B4' H4'B 125.6
B5' B4' H4'B 122.0
B11' B4' H4'B 122.4
B3' B4' H4'B 122.4
B10' B4' H4'B 122.1
C1' B5' B4' 59.4(5)
C1' B5' B6' 59.3(6)
B4' B5' B6' 109.8(7)
C1' B5' B10' 106.0(7)
B4' B5' B10' 60.9(6)
B6' B5' B10' 109.2(7)
C1' B5' B9' 104.6(7)
B4' B5' B9' 108.7(7)
B6' B5' B9' 59.9(6)
B10' B5' B9' 60.1(5)
C1' B5' H5'B 124.4
B4' B5' H5'B 120.4
B6' B5' H5'B 120.6
B10' B5' H5'B 121.5
B9' B5' H5'B 122.7
C1' B6' B5' 58.3(6)
C1' B6' B9' 104.2(7)
B5' B6' B9' 60.2(6)
C1' B6' B2' 58.3(6)
B5' B6' B2' 107.2(8)
B9' B6' B2' 106.9(7)
C1' B6' B8' 104.1(7)
B5' B6' B8' 107.8(7)
B9' B6' B8' 59.5(6)
B2' B6' B8' 59.5(6)
C1' B6' H6'B 125.1
B5' B6' H6'B 121.6
B9' B6' H6'B 122.8
B2' B6' H6'B 122.2
B8' B6' H6'B 122.7
C7' B8' B9' 103.2(7)
C7' B8' B2' 58.3(6)
B9' B8' B2' 107.5(8)
C7' B8' B6' 103.8(7)
B9' B8' B6' 59.6(6)
B2' B8' B6' 60.2(6)
C7' B8' B12' 57.9(5)
B9' B8' B12' 59.8(5)
B2' B8' B12' 107.4(7)
B6' B8' B12' 107.5(7)
C7' B8' H8'B 125.8
B9' B8' H8'B 123.0
B2' B8' H8'B 121.6
B6' B8' H8'B 122.6
B12' B8' H8'B 121.9
B8' B9' B6' 60.9(6)
B8' B9' B5' 108.5(7)
B6' B9' B5' 59.9(6)
B8' B9' B10' 109.8(7)
B6' B9' B10' 109.1(7)
B5' B9' B10' 59.9(6)
B8' B9' B12' 60.9(6)
B6' B9' B12' 109.4(7)
B5' B9' B12' 108.0(7)
B10' B9' B12' 60.5(5)
B8' B9' S2 123.1(6)
B6' B9' S2 119.0(6)
B5' B9' S2 118.5(6)
B10' B9' S2 120.3(6)
B12' B9' S2 124.5(7)
B5' B10' B9' 60.0(6)
B5' B10' B12' 107.5(7)
B9' B10' B12' 59.8(5)
B5' B10' B4' 59.4(5)
B9' B10' B4' 107.5(7)
B12' B10' B4' 107.4(7)
B5' B10' B11' 106.0(7)
B9' B10' B11' 107.0(7)
B12' B10' B11' 60.0(5)
B4' B10' B11' 58.9(5)
B5' B10' H10' 122.5
B9' B10' H10' 121.9
B12' B10' H10' 121.7
B4' B10' H10' 122.3
B11' B10' H10' 122.9
C7' B11' B3' 58.7(5)
C7' B11' B4' 105.2(7)
B3' B11' B4' 60.8(6)
C7' B11' B12' 58.2(5)
B3' B11' B12' 107.8(7)
B4' B11' B12' 108.3(7)
C7' B11' B10' 104.0(7)
B3' B11' B10' 108.3(7)
B4' B11' B10' 60.3(6)
B12' B11' B10' 59.6(6)
C7' B11' H11' 125.1
B3' B11' H11' 121.2
B4' B11' H11' 121.7
B12' B11' H11' 121.8
B10' B11' H11' 122.6
C7' B12' B9' 103.6(7)
C7' B12' B10' 104.6(7)
B9' B12' B10' 59.7(6)
C7' B12' B8' 58.9(5)
B9' B12' B8' 59.4(6)
B10' B12' B8' 108.0(7)
C7' B12' B11' 58.1(5)
B9' B12' B11' 107.3(7)
B10' B12' B11' 60.4(6)
B8' B12' B11' 107.8(7)
C7' B12' H12' 125.2
B9' B12' H12' 123.2
B10' B12' H12' 122.1
B8' B12' H12' 121.5
B11' B12' H12' 121.7

loop_
_geom_bond_atom_site_label_1
_geom_bond_atom_site_label_2
_geom_bond_distance
Pt1 P2 2.254(2)
Pt1 P1 2.266(2)
Pt1 S2 2.377(2)
Pt1 S1 2.379(2)
S1 C20 1.859(8)
S1 B9 1.885(10)
S2 C22 1.844(8)
S2 B9' 1.907(10)
P1 C30 1.796(8)
P1 C24 1.810(8)
P1 C21 1.825(8)
P2 C42 1.805(8)
P2 C36 1.812(8)
P2 C23 1.841(8)
F1 B13 1.381(13)
F2 B13 1.395(13)
F3 B13 1.431(14)
F4 B13 1.337(13)
F5 B14 1.381(12)
F6 B14 1.354(12)
F7 B14 1.389(12)
F8 B14 1.375(12)
F2A B13 1.40(4)
F3A B13 1.38(4)
F4A B13 1.41(4)
C1 B3 1.685(13)
C1 B5 1.704(13)
C1 B6 1.708(12)
C1 B4 1.709(13)
C1 B2 1.712(12)
C1 H1B 1.1200
C7 B11 1.684(14)
C7 B2 1.690(13)
C7 B3 1.695(13)
C7 B12 1.698(13)
C7 B8 1.701(13)
C7 H7B 1.1200
C1' B3' 1.684(13)
C1' B5' 1.691(14)
C1' B2' 1.704(14)
C1' B6' 1.709(14)
C1' B4' 1.712(13)
C1' H1'B 1.1200
C7' B3' 1.689(13)
C7' B11' 1.696(12)
C7' B12' 1.697(13)
C7' B2' 1.698(14)
C7' B8' 1.715(13)
C7' H7'B 1.1200
C20 C21 1.532(11)
C20 H20A 0.9900
C20 H20B 0.9900
C21 H21A 0.9900
C21 H21B 0.9900
C22 C23 1.517(11)
C22 H22A 0.9900
C22 H22B 0.9900
C23 H23A 0.9900
C23 H23B 0.9900
C24 C25 1.384(11)
C24 C29 1.399(10)
C25 C26 1.391(11)
C25 H25 0.9500
C26 C27 1.358(11)
C26 H26 0.9500
C27 C28 1.383(12)
C27 H27 0.9500
C28 C29 1.382(12)
C28 H28 0.9500
C29 H29 0.9500
C30 C35 1.376(11)
C30 C31 1.409(11)
C31 C32 1.378(11)
C31 H31 0.9500
C32 C33 1.379(12)
C32 H32 0.9500
C33 C34 1.378(12)
C33 H33 0.9500
C34 C35 1.392(11)
C34 H34 0.9500
C35 H35 0.9500
C36 C41 1.385(11)
C36 C37 1.399(11)
C37 C38 1.380(11)
C37 H37 0.9500
C38 C39 1.384(11)
C38 H38 0.9500
C39 C40 1.374(11)
C39 H39 0.9500
C40 C41 1.364(11)
C40 H40 0.9500
C41 H41 0.9500
C42 C47 1.402(11)
C42 C43 1.402(11)
C43 C44 1.389(12)
C43 H43 0.9500
C44 C45 1.383(12)
C44 H44 0.9500
C45 C46 1.378(11)
C45 H45 0.9500
C46 C47 1.379(11)
C46 H46 0.9500
C47 H47 0.9500
B2 B6 1.750(14)
B2 B8 1.760(14)
B2 B3 1.782(14)
B2 H2B 1.1200
B3 B4 1.753(14)
B3 B11 1.754(15)
B3 H3B 1.1200
B4 B11 1.748(16)
B4 B10 1.766(15)
B4 B5 1.776(14)
B4 H4B 1.1200
B5 B6 1.769(14)
B5 B9 1.770(14)
B5 B10 1.774(15)
B5 H5B 1.1200
B6 B8 1.755(14)
B6 B9 1.757(13)
B6 H6B 1.1200
B8 B9 1.769(14)
B8 B12 1.773(14)
B8 H8B 1.1200
B9 B12 1.776(14)
B9 B10 1.790(14)
B10 B12 1.774(15)
B10 B11 1.796(15)
B10 H10B 1.1200
B11 B12 1.751(16)
B11 H11B 1.1200
B12 H12B 1.1200
B2' B3' 1.772(14)
B2' B8' 1.773(15)
B2' B6' 1.785(15)
B2' H2'B 1.1200
B3' B11' 1.750(14)
B3' B4' 1.775(14)
B3' H3'B 1.1200
B4' B5' 1.760(14)
B4' B11' 1.761(14)
B4' B10' 1.787(14)
B4' H4'B 1.1200
B5' B6' 1.761(16)
B5' B10' 1.766(15)
B5' B9' 1.768(14)
B5' H5'B 1.1200
B6' B9' 1.762(14)
B6' B8' 1.785(15)
B6' H6'B 1.1200
B8' B9' 1.761(14)
B8' B12' 1.788(14)
B8' H8'B 1.1200
B9' B10' 1.769(13)
B9' B12' 1.769(14)
B10' B12' 1.782(14)
B10' B11' 1.797(14)
B10' H10' 1.1200
B11' B12' 1.789(14)
B11' H11' 1.1200
B12' H12' 1.1200

loop_
_geom_torsion_atom_site_label_1
_geom_torsion_atom_site_label_2
_geom_torsion_atom_site_label_3
_geom_torsion_atom_site_label_4
_geom_torsion
P2 Pt1 S1 C20 135.6(8)
P1 Pt1 S1 C20 -3.4(3)
S2 Pt1 S1 C20 -177.1(3)
P2 Pt1 S1 B9 -114.5(8)
P1 Pt1 S1 B9 106.5(3)
S2 Pt1 S1 B9 -67.2(3)
P2 Pt1 S2 C22 -7.6(3)
P1 Pt1 S2 C22 113.7(7)
S1 Pt1 S2 C22 176.3(3)
P2 Pt1 S2 B9' 104.3(3)
P1 Pt1 S2 B9' -134.4(7)
S1 Pt1 S2 B9' -71.7(3)
P2 Pt1 P1 C30 -30.2(3)
S2 Pt1 P1 C30 -150.7(6)
S1 Pt1 P1 C30 146.2(3)
P2 Pt1 P1 C24 98.5(3)
S2 Pt1 P1 C24 -22.1(7)
S1 Pt1 P1 C24 -85.1(3)
P2 Pt1 P1 C21 -148.0(3)
S2 Pt1 P1 C21 91.5(7)
S1 Pt1 P1 C21 28.4(3)
P1 Pt1 P2 C42 102.1(3)
S2 Pt1 P2 C42 -84.1(3)
S1 Pt1 P2 C42 -36.5(9)
P1 Pt1 P2 C36 -23.9(3)
S2 Pt1 P2 C36 150.0(3)
S1 Pt1 P2 C36 -162.5(8)
P1 Pt1 P2 C23 -142.9(3)
S2 Pt1 P2 C23 31.0(3)
S1 Pt1 P2 C23 78.5(9)
B9 S1 C20 C21 -146.2(6)
Pt1 S1 C20 C21 -28.3(6)
S1 C20 C21 P1 54.1(7)
C30 P1 C21 C20 174.9(6)
C24 P1 C21 C20 60.5(6)
Pt1 P1 C21 C20 -55.3(6)
B9' S2 C22 C23 -141.7(6)
Pt1 S2 C22 C23 -23.9(7)
S2 C22 C23 P2 50.9(7)
C42 P2 C23 C22 63.1(7)
C36 P2 C23 C22 175.7(6)
Pt1 P2 C23 C22 -55.2(6)
C30 P1 C24 C25 112.1(7)
C21 P1 C24 C25 -136.1(7)
Pt1 P1 C24 C25 -24.1(7)
C30 P1 C24 C29 -70.8(7)
C21 P1 C24 C29 40.9(7)
Pt1 P1 C24 C29 152.9(6)
C29 C24 C25 C26 -0.6(12)
P1 C24 C25 C26 176.5(6)
C24 C25 C26 C27 0.2(13)
C25 C26 C27 C28 0.6(13)
C26 C27 C28 C29 -0.8(13)
C27 C28 C29 C24 0.4(13)
C25 C24 C29 C28 0.3(12)
P1 C24 C29 C28 -176.7(6)
C24 P1 C30 C35 172.3(6)
C21 P1 C30 C35 59.2(7)
Pt1 P1 C30 C35 -58.5(7)
C24 P1 C30 C31 -5.2(8)
C21 P1 C30 C31 -118.3(7)
Pt1 P1 C30 C31 124.0(6)
C35 C30 C31 C32 -0.3(12)
P1 C30 C31 C32 177.2(6)
C30 C31 C32 C33 1.2(12)
C31 C32 C33 C34 -0.9(13)
C32 C33 C34 C35 -0.3(12)
C31 C30 C35 C34 -0.9(12)
P1 C30 C35 C34 -178.5(6)
C33 C34 C35 C30 1.2(12)
C42 P2 C36 C41 -16.8(7)
C23 P2 C36 C41 -130.2(7)
Pt1 P2 C36 C41 111.7(6)
C42 P2 C36 C37 164.9(6)
C23 P2 C36 C37 51.5(7)
Pt1 P2 C36 C37 -66.6(7)
C41 C36 C37 C38 1.5(11)
P2 C36 C37 C38 179.8(6)
C36 C37 C38 C39 0.6(12)
C37 C38 C39 C40 -2.0(12)
C38 C39 C40 C41 1.2(12)
C39 C40 C41 C36 1.0(13)
C37 C36 C41 C40 -2.3(12)
P2 C36 C41 C40 179.4(6)
C36 P2 C42 C47 103.8(7)
C23 P2 C42 C47 -143.5(7)
Pt1 P2 C42 C47 -30.3(8)
C36 P2 C42 C43 -77.3(7)
C23 P2 C42 C43 35.4(8)
Pt1 P2 C42 C43 148.6(6)
C47 C42 C43 C44 -0.5(12)
P2 C42 C43 C44 -179.5(6)
C42 C43 C44 C45 -1.5(13)
C43 C44 C45 C46 1.8(13)
C44 C45 C46 C47 0.1(13)
C45 C46 C47 C42 -2.1(12)
C43 C42 C47 C46 2.4(12)
P2 C42 C47 C46 -178.7(6)
B11 C7 B2 C1 -4.9(9)
B3 C7 B2 C1 -41.0(6)
B12 C7 B2 C1 64.8(9)
B8 C7 B2 C1 101.3(7)
B11 C7 B2 B6 -65.5(9)
B3 C7 B2 B6 -101.6(7)
B12 C7 B2 B6 4.3(9)
B8 C7 B2 B6 40.8(6)
B11 C7 B2 B8 -106.2(8)
B3 C7 B2 B8 -142.4(8)
B12 C7 B2 B8 -36.5(7)
B11 C7 B2 B3 36.1(7)
B12 C7 B2 B3 105.8(8)
B8 C7 B2 B3 142.4(8)
B3 C1 B2 C7 41.4(6)
B5 C1 B2 C7 -65.1(8)
B6 C1 B2 C7 -100.7(7)
B4 C1 B2 C7 4.4(9)
B3 C1 B2 B6 142.1(7)
B5 C1 B2 B6 35.6(7)
B4 C1 B2 B6 105.0(7)
B3 C1 B2 B8 102.0(7)
B5 C1 B2 B8 -4.5(9)
B6 C1 B2 B8 -40.1(6)
B4 C1 B2 B8 64.9(9)
B5 C1 B2 B3 -106.5(8)
B6 C1 B2 B3 -142.1(7)
B4 C1 B2 B3 -37.1(7)
B5 C1 B3 C7 64.0(8)
B6 C1 B3 C7 -5.2(9)
B4 C1 B3 C7 100.1(8)
B2 C1 B3 C7 -41.5(6)
B5 C1 B3 B4 -36.0(7)
B6 C1 B3 B4 -105.3(8)
B2 C1 B3 B4 -141.5(8)
B5 C1 B3 B11 4.0(9)
B6 C1 B3 B11 -65.3(9)
B4 C1 B3 B11 40.0(7)
B2 C1 B3 B11 -101.6(8)
B5 C1 B3 B2 105.5(8)
B6 C1 B3 B2 36.2(7)
B4 C1 B3 B2 141.5(8)
B11 C7 B3 C1 -101.1(8)
B2 C7 B3 C1 42.0(6)
B12 C7 B3 C1 -64.7(8)
B8 C7 B3 C1 5.3(9)
B11 C7 B3 B4 -39.9(7)
B2 C7 B3 B4 103.3(8)
B12 C7 B3 B4 -3.5(10)
B8 C7 B3 B4 66.5(9)
B2 C7 B3 B11 143.2(8)
B12 C7 B3 B11 36.5(7)
B8 C7 B3 B11 106.4(8)
B11 C7 B3 B2 -143.2(8)
B12 C7 B3 B2 -106.7(8)
B8 C7 B3 B2 -36.7(7)
C7 B2 B3 C1 -130.1(7)
B6 B2 B3 C1 -33.5(6)
B8 B2 B3 C1 -96.8(8)
C1 B2 B3 C7 130.1(7)
B6 B2 B3 C7 96.7(7)
B8 B2 B3 C7 33.4(7)
C7 B2 B3 B4 -95.7(8)
C1 B2 B3 B4 34.5(7)
B6 B2 B3 B4 1.0(10)
B8 B2 B3 B4 -62.3(9)
C7 B2 B3 B11 -32.4(7)
C1 B2 B3 B11 97.8(8)
B6 B2 B3 B11 64.3(9)
B8 B2 B3 B11 1.0(10)
B3 C1 B4 B11 -40.0(7)
B5 C1 B4 B11 103.0(8)
B6 C1 B4 B11 65.7(9)
B2 C1 B4 B11 -2.4(9)
B5 C1 B4 B3 142.9(8)
B6 C1 B4 B3 105.6(8)
B2 C1 B4 B3 37.5(7)
B3 C1 B4 B10 -103.8(8)
B5 C1 B4 B10 39.1(7)
B6 C1 B4 B10 1.8(10)
B2 C1 B4 B10 -66.3(9)
B3 C1 B4 B5 -142.9(8)
B6 C1 B4 B5 -37.3(7)
B2 C1 B4 B5 -105.4(8)
C7 B3 B4 C1 -95.0(7)
B11 B3 B4 C1 -134.2(7)
B2 B3 B4 C1 -34.3(7)
C1 B3 B4 B11 134.2(7)
C7 B3 B4 B11 39.2(7)
B2 B3 B4 B11 99.9(8)
C1 B3 B4 B10 96.4(8)
C7 B3 B4 B10 1.4(9)
B11 B3 B4 B10 -37.8(7)
B2 B3 B4 B10 62.1(9)
C1 B3 B4 B5 32.6(7)
C7 B3 B4 B5 -62.4(9)
B11 B3 B4 B5 -101.6(8)
B2 B3 B4 B5 -1.7(10)
B3 C1 B5 B6 -105.4(7)
B4 C1 B5 B6 -141.2(8)
B2 C1 B5 B6 -35.3(7)
B3 C1 B5 B9 -66.2(8)
B6 C1 B5 B9 39.3(6)
B4 C1 B5 B9 -102.0(8)
B2 C1 B5 B9 4.0(9)
B3 C1 B5 B10 -3.0(9)
B6 C1 B5 B10 102.4(7)
B4 C1 B5 B10 -38.9(7)
B2 C1 B5 B10 67.1(8)
B3 C1 B5 B4 35.8(7)
B6 C1 B5 B4 141.2(8)
B2 C1 B5 B4 106.0(8)
B11 B4 B5 C1 -96.1(8)
B3 B4 B5 C1 -32.5(7)
B10 B4 B5 C1 -135.5(8)
C1 B4 B5 B6 34.2(6)
B11 B4 B5 B6 -61.9(9)
B3 B4 B5 B6 1.7(10)
B10 B4 B5 B6 -101.3(8)
C1 B4 B5 B9 97.0(7)
B11 B4 B5 B9 0.9(9)
B3 B4 B5 B9 64.5(9)
B10 B4 B5 B9 -38.4(7)
C1 B4 B5 B10 135.5(8)
B11 B4 B5 B10 39.4(7)
B3 B4 B5 B10 103.0(8)
B3 C1 B6 B2 -36.9(7)
B5 C1 B6 B2 -143.1(7)
B4 C1 B6 B2 -105.6(8)
B3 C1 B6 B8 3.5(9)
B5 C1 B6 B8 -102.7(7)
B4 C1 B6 B8 -65.3(9)
B2 C1 B6 B8 40.4(6)
B3 C1 B6 B9 66.5(9)
B5 C1 B6 B9 -39.7(7)
B4 C1 B6 B9 -2.3(9)
B2 C1 B6 B9 103.4(7)
B3 C1 B6 B5 106.2(8)
B4 C1 B6 B5 37.4(7)
B2 C1 B6 B5 143.1(7)
C7 B2 B6 C1 93.7(7)
B8 B2 B6 C1 134.0(7)
B3 B2 B6 C1 32.9(6)
C7 B2 B6 B8 -40.3(6)
C1 B2 B6 B8 -134.0(7)
B3 B2 B6 B8 -101.1(8)
C7 B2 B6 B9 -3.2(9)
C1 B2 B6 B9 -96.9(7)
B8 B2 B6 B9 37.1(7)
B3 B2 B6 B9 -64.0(9)
C7 B2 B6 B5 60.9(8)
C1 B2 B6 B5 -32.8(6)
B8 B2 B6 B5 101.2(8)
B3 B2 B6 B5 0.1(9)
B9 B5 B6 C1 -134.8(7)
B10 B5 B6 C1 -97.2(7)
B4 B5 B6 C1 -34.2(7)
C1 B5 B6 B2 33.1(6)
B9 B5 B6 B2 -101.7(8)
B10 B5 B6 B2 -64.2(8)
B4 B5 B6 B2 -1.1(9)
C1 B5 B6 B8 97.1(7)
B9 B5 B6 B8 -37.7(7)
B10 B5 B6 B8 -0.1(9)
B4 B5 B6 B8 62.9(9)
C1 B5 B6 B9 134.8(7)
B10 B5 B6 B9 37.6(7)
B4 B5 B6 B9 100.6(8)
B11 C7 B8 B6 66.5(9)
B2 C7 B8 B6 -40.5(6)
B3 C7 B8 B6 -3.4(9)
B12 C7 B8 B6 102.1(8)
B11 C7 B8 B2 107.0(8)
B3 C7 B8 B2 37.1(7)
B12 C7 B8 B2 142.6(8)
B11 C7 B8 B9 4.6(10)
B2 C7 B8 B9 -102.4(7)
B3 C7 B8 B9 -65.3(9)
B12 C7 B8 B9 40.1(7)
B11 C7 B8 B12 -35.6(8)
B2 C7 B8 B12 -142.6(8)
B3 C7 B8 B12 -105.5(8)
C1 B6 B8 C7 -0.1(8)
B2 B6 B8 C7 39.9(6)
B9 B6 B8 C7 -99.2(7)
B5 B6 B8 C7 -61.6(8)
C1 B6 B8 B2 -39.9(6)
B9 B6 B8 B2 -139.1(8)
B5 B6 B8 B2 -101.5(7)
C1 B6 B8 B9 99.1(7)
B2 B6 B8 B9 139.1(8)
B5 B6 B8 B9 37.6(7)
C1 B6 B8 B12 60.8(8)
B2 B6 B8 B12 100.7(8)
B9 B6 B8 B12 -38.3(7)
B5 B6 B8 B12 -0.8(9)
C1 B2 B8 C7 -93.4(7)
B6 B2 B8 C7 -133.1(7)
B3 B2 B8 C7 -33.1(7)
C7 B2 B8 B6 133.1(7)
C1 B2 B8 B6 39.7(6)
B3 B2 B8 B6 99.9(8)
C7 B2 B8 B9 96.5(8)
C1 B2 B8 B9 3.1(9)
B6 B2 B8 B9 -36.6(7)
B3 B2 B8 B9 63.4(9)
C7 B2 B8 B12 32.9(7)
C1 B2 B8 B12 -60.4(8)
B6 B2 B8 B12 -100.1(8)
B3 B2 B8 B12 -0.2(10)
C1 B6 B9 B8 -99.3(7)
B2 B6 B9 B8 -37.0(7)
B5 B6 B9 B8 -138.3(7)
C1 B6 B9 B5 38.9(6)
B2 B6 B9 B5 101.2(7)
B8 B6 B9 B5 138.3(7)
C1 B6 B9 B12 -61.1(9)
B2 B6 B9 B12 1.2(9)
B8 B6 B9 B12 38.2(7)
B5 B6 B9 B12 -100.0(8)
C1 B6 B9 B10 1.8(9)
B2 B6 B9 B10 64.1(9)
B8 B6 B9 B10 101.1(8)
B5 B6 B9 B10 -37.1(7)
C1 B6 B9 S1 153.8(6)
B2 B6 B9 S1 -143.9(7)
B8 B6 B9 S1 -106.8(8)
B5 B6 B9 S1 114.9(8)
C7 B8 B9 B6 97.6(7)
B2 B8 B9 B6 36.5(7)
B12 B8 B9 B6 137.0(8)
C7 B8 B9 B5 60.2(8)
B6 B8 B9 B5 -37.4(6)
B2 B8 B9 B5 -0.9(9)
B12 B8 B9 B5 99.5(8)
C7 B8 B9 B12 -39.3(7)
B6 B8 B9 B12 -137.0(8)
B2 B8 B9 B12 -100.4(8)
C7 B8 B9 B10 -3.0(9)
B6 B8 B9 B10 -100.7(8)
B2 B8 B9 B10 -64.1(9)
B12 B8 B9 B10 36.3(7)
C7 B8 B9 S1 -149.8(6)
B6 B8 B9 S1 112.6(7)
B2 B8 B9 S1 149.1(6)
B12 B8 B9 S1 -110.5(8)
C1 B5 B9 B6 -38.9(6)
B10 B5 B9 B6 -138.4(7)
B4 B5 B9 B6 -100.4(8)
C1 B5 B9 B8 -1.8(9)
B6 B5 B9 B8 37.2(7)
B10 B5 B9 B8 -101.2(8)
B4 B5 B9 B8 -63.2(9)
C1 B5 B9 B12 61.4(8)
B6 B5 B9 B12 100.4(7)
B10 B5 B9 B12 -38.0(6)
B4 B5 B9 B12 0.0(9)
C1 B5 B9 B10 99.5(7)
B6 B5 B9 B10 138.4(7)
B4 B5 B9 B10 38.0(7)
C1 B5 B9 S1 -149.3(6)
B6 B5 B9 S1 -110.4(8)
B10 B5 B9 S1 111.2(8)
B4 B5 B9 S1 149.2(7)
C20 S1 B9 B6 28.2(8)
Pt1 S1 B9 B6 -84.1(7)
C20 S1 B9 B8 -42.2(7)
Pt1 S1 B9 B8 -154.5(6)
C20 S1 B9 B5 102.2(7)
Pt1 S1 B9 B5 -10.1(8)
C20 S1 B9 B12 -112.4(7)
Pt1 S1 B9 B12 135.3(6)
C20 S1 B9 B10 176.1(7)
Pt1 S1 B9 B10 63.8(8)
C1 B4 B10 B5 -38.3(7)
B11 B4 B10 B5 -136.8(8)
B3 B4 B10 B5 -99.5(8)
C1 B4 B10 B12 62.1(9)
B11 B4 B10 B12 -36.3(7)
B3 B4 B10 B12 0.9(10)
B5 B4 B10 B12 100.5(8)
C1 B4 B10 B9 -0.5(9)
B11 B4 B10 B9 -99.0(8)
B3 B4 B10 B9 -61.7(9)
B5 B4 B10 B9 37.8(7)
C1 B4 B10 B11 98.4(8)
B3 B4 B10 B11 37.2(7)
B5 B4 B10 B11 136.8(8)
C1 B5 B10 B4 38.5(6)
B6 B5 B10 B4 100.2(8)
B9 B5 B10 B4 137.2(8)
C1 B5 B10 B12 -60.8(8)
B6 B5 B10 B12 1.0(9)
B9 B5 B10 B12 38.0(7)
B4 B5 B10 B12 -99.2(8)
C1 B5 B10 B9 -98.8(7)
B6 B5 B10 B9 -37.1(6)
B4 B5 B10 B9 -137.2(8)
C1 B5 B10 B11 0.8(9)
B6 B5 B10 B11 62.5(9)
B9 B5 B10 B11 99.6(8)
B4 B5 B10 B11 -37.6(7)
B6 B9 B10 B4 -0.8(10)
B8 B9 B10 B4 62.4(9)
B5 B9 B10 B4 -38.1(7)
B12 B9 B10 B4 98.8(8)
S1 B9 B10 B4 -152.6(7)
B6 B9 B10 B5 37.3(7)
B8 B9 B10 B5 100.5(7)
B12 B9 B10 B5 136.9(7)
S1 B9 B10 B5 -114.4(9)
B6 B9 B10 B12 -99.6(8)
B8 B9 B10 B12 -36.4(7)
B5 B9 B10 B12 -136.9(7)
S1 B9 B10 B12 108.6(8)
B6 B9 B10 B11 -62.5(9)
B8 B9 B10 B11 0.7(10)
B5 B9 B10 B11 -99.8(8)
B12 B9 B10 B11 37.1(7)
S1 B9 B10 B11 145.8(7)
B2 C7 B11 B4 3.7(10)
B3 C7 B11 B4 40.2(7)
B12 C7 B11 B4 -102.1(8)
B8 C7 B11 B4 -66.3(9)
B2 C7 B11 B12 105.8(8)
B3 C7 B11 B12 142.2(8)
B8 C7 B11 B12 35.7(7)
B2 C7 B11 B3 -36.5(7)
B12 C7 B11 B3 -142.2(8)
B8 C7 B11 B3 -106.5(8)
B2 C7 B11 B10 65.8(9)
B3 C7 B11 B10 102.3(8)
B12 C7 B11 B10 -39.9(7)
B8 C7 B11 B10 -4.2(10)
C1 B4 B11 C7 -0.7(9)
B3 B4 B11 C7 -39.7(7)
B10 B4 B11 C7 99.2(8)
B5 B4 B11 C7 60.5(9)
C1 B4 B11 B12 -62.6(9)
B3 B4 B11 B12 -101.6(8)
B10 B4 B11 B12 37.3(7)
B5 B4 B11 B12 -1.5(10)
C1 B4 B11 B3 39.0(6)
B10 B4 B11 B3 138.9(8)
B5 B4 B11 B3 100.2(8)
C1 B4 B11 B10 -99.9(7)
B3 B4 B11 B10 -138.9(8)
B5 B4 B11 B10 -38.8(7)
C1 B3 B11 C7 94.2(7)
B4 B3 B11 C7 134.0(8)
B2 B3 B11 C7 32.3(7)
C1 B3 B11 B4 -39.9(7)
C7 B3 B11 B4 -134.0(8)
B2 B3 B11 B4 -101.8(8)
C1 B3 B11 B12 60.4(9)
C7 B3 B11 B12 -33.7(7)
B4 B3 B11 B12 100.3(8)
B2 B3 B11 B12 -1.4(10)
C1 B3 B11 B10 -3.2(9)
C7 B3 B11 B10 -97.3(8)
B4 B3 B11 B10 36.7(7)
B2 B3 B11 B10 -65.1(9)
B4 B10 B11 C7 -98.7(8)
B5 B10 B11 C7 -60.4(9)
B12 B10 B11 C7 39.5(7)
B9 B10 B11 C7 1.9(9)
B5 B10 B11 B4 38.3(7)
B12 B10 B11 B4 138.2(8)
B9 B10 B11 B4 100.6(8)
B4 B10 B11 B12 -138.2(8)
B5 B10 B11 B12 -99.9(8)
B9 B10 B11 B12 -37.6(7)
B4 B10 B11 B3 -36.8(7)
B5 B10 B11 B3 1.5(10)
B12 B10 B11 B3 101.4(8)
B9 B10 B11 B3 63.8(9)
B2 C7 B12 B11 -107.1(8)
B3 C7 B12 B11 -36.5(7)
B8 C7 B12 B11 -143.5(8)
B11 C7 B12 B8 143.5(8)
B2 C7 B12 B8 36.4(7)
B3 C7 B12 B8 107.0(8)
B11 C7 B12 B10 40.6(7)
B2 C7 B12 B10 -66.5(9)
B3 C7 B12 B10 4.1(10)
B8 C7 B12 B10 -102.9(8)
B11 C7 B12 B9 103.6(8)
B2 C7 B12 B9 -3.6(10)
B3 C7 B12 B9 67.0(9)
B8 C7 B12 B9 -39.9(7)
B4 B11 B12 C7 97.2(8)
B3 B11 B12 C7 33.6(7)
B10 B11 B12 C7 134.4(8)
C7 B11 B12 B8 -32.3(7)
B4 B11 B12 B8 64.9(9)
B3 B11 B12 B8 1.3(10)
B10 B11 B12 B8 102.1(8)
C7 B11 B12 B10 -134.4(8)
B4 B11 B12 B10 -37.2(7)
B3 B11 B12 B10 -100.8(8)
C7 B11 B12 B9 -95.8(8)
B4 B11 B12 B9 1.4(10)
B3 B11 B12 B9 -62.1(10)
B10 B11 B12 B9 38.6(7)
B6 B8 B12 C7 -95.9(7)
B2 B8 B12 C7 -32.9(7)
B9 B8 B12 C7 -134.0(8)
C7 B8 B12 B11 32.2(7)
B6 B8 B12 B11 -63.6(9)
B2 B8 B12 B11 -0.7(10)
B9 B8 B12 B11 -101.8(8)
C7 B8 B12 B10 97.2(8)
B6 B8 B12 B10 1.4(9)
B2 B8 B12 B10 64.3(9)
B9 B8 B12 B10 -36.8(7)
C7 B8 B12 B9 134.0(8)
B6 B8 B12 B9 38.2(7)
B2 B8 B12 B9 101.1(8)
B4 B10 B12 C7 -2.9(9)
B5 B10 B12 C7 60.2(8)
B9 B10 B12 C7 98.1(7)
B11 B10 B12 C7 -39.2(7)
B4 B10 B12 B11 36.3(7)
B5 B10 B12 B11 99.4(8)
B9 B10 B12 B11 137.3(8)
B4 B10 B12 B8 -64.5(9)
B5 B10 B12 B8 -1.4(9)
B9 B10 B12 B8 36.5(7)
B11 B10 B12 B8 -100.8(8)
B4 B10 B12 B9 -101.0(8)
B5 B10 B12 B9 -37.9(6)
B11 B10 B12 B9 -137.3(8)
B6 B9 B12 C7 1.3(10)
B8 B9 B12 C7 39.4(7)
B5 B9 B12 C7 -62.0(9)
B10 B9 B12 C7 -100.1(8)
S1 B9 B12 C7 147.1(6)
B6 B9 B12 B11 62.4(9)
B8 B9 B12 B11 100.5(8)
B5 B9 B12 B11 -0.9(9)
B10 B9 B12 B11 -38.9(7)
S1 B9 B12 B11 -151.8(7)
B6 B9 B12 B8 -38.1(7)
B5 B9 B12 B8 -101.3(7)
B10 B9 B12 B8 -139.4(8)
S1 B9 B12 B8 107.7(8)
B6 B9 B12 B10 101.3(8)
B8 B9 B12 B10 139.4(8)
B5 B9 B12 B10 38.1(7)
S1 B9 B12 B10 -112.9(8)
B3' C7' B2' C1' -41.7(6)
B11' C7' B2' C1' -6.2(9)
B12' C7' B2' C1' 65.1(8)
B8' C7' B2' C1' 101.2(7)
B11' C7' B2' B3' 35.4(7)
B12' C7' B2' B3' 106.8(8)
B8' C7' B2' B3' 142.9(7)
B3' C7' B2' B8' -142.9(7)
B11' C7' B2' B8' -107.5(8)
B12' C7' B2' B8' -36.2(7)
B3' C7' B2' B6' -101.7(8)
B11' C7' B2' B6' -66.2(9)
B12' C7' B2' B6' 5.1(10)
B8' C7' B2' B6' 41.3(7)
B3' C1' B2' C7' 41.8(6)
B5' C1' B2' C7' -64.1(9)
B6' C1' B2' C7' -100.8(7)
B4' C1' B2' C7' 5.4(9)
B5' C1' B2' B3' -105.9(8)
B6' C1' B2' B3' -142.7(8)
B4' C1' B2' B3' -36.4(7)
B3' C1' B2' B8' 102.4(8)
B5' C1' B2' B8' -3.5(10)
B6' C1' B2' B8' -40.2(7)
B4' C1' B2' B8' 66.0(9)
B3' C1' B2' B6' 142.7(8)
B5' C1' B2' B6' 36.7(7)
B4' C1' B2' B6' 106.2(8)
B5' C1' B3' C7' 63.9(8)
B2' C1' B3' C7' -42.3(6)
B6' C1' B3' C7' -5.6(9)
B4' C1' B3' C7' 100.7(7)
B5' C1' B3' B11' 3.2(10)
B2' C1' B3' B11' -103.1(8)
B6' C1' B3' B11' -66.4(9)
B4' C1' B3' B11' 39.9(6)
B5' C1' B3' B2' 106.3(8)
B6' C1' B3' B2' 36.7(7)
B4' C1' B3' B2' 143.0(8)
B5' C1' B3' B4' -36.7(7)
B2' C1' B3' B4' -143.0(8)
B6' C1' B3' B4' -106.3(8)
B11' C7' B3' C1' -101.1(7)
B12' C7' B3' C1' -64.5(8)
B2' C7' B3' C1' 42.5(6)
B8' C7' B3' C1' 6.3(9)
B12' C7' B3' B11' 36.6(7)
B2' C7' B3' B11' 143.6(8)
B8' C7' B3' B11' 107.4(8)
B11' C7' B3' B2' -143.6(8)
B12' C7' B3' B2' -107.0(8)
B8' C7' B3' B2' -36.2(7)
B11' C7' B3' B4' -40.2(6)
B12' C7' B3' B4' -3.6(9)
B2' C7' B3' B4' 103.4(8)
B8' C7' B3' B4' 67.2(8)
C7' B2' B3' C1' -129.4(7)
B8' B2' B3' C1' -96.4(8)
B6' B2' B3' C1' -32.8(7)
C1' B2' B3' C7' 129.4(7)
B8' B2' B3' C7' 33.0(7)
B6' B2' B3' C7' 96.6(8)
C7' B2' B3' B11' -32.5(7)
C1' B2' B3' B11' 96.9(8)
B8' B2' B3' B11' 0.5(10)
B6' B2' B3' B11' 64.0(9)
C7' B2' B3' B4' -96.3(8)
C1' B2' B3' B4' 33.1(7)
B8' B2' B3' B4' -63.3(9)
B6' B2' B3' B4' 0.3(10)
B3' C1' B4' B5' -142.0(8)
B2' C1' B4' B5' -105.5(8)
B6' C1' B4' B5' -35.0(7)
B3' C1' B4' B11' -39.2(7)
B5' C1' B4' B11' 102.7(7)
B2' C1' B4' B11' -2.8(10)
B6' C1' B4' B11' 67.7(9)
B5' C1' B4' B3' 142.0(8)
B2' C1' B4' B3' 36.4(7)
B6' C1' B4' B3' 107.0(8)
B3' C1' B4' B10' -102.1(7)
B5' C1' B4' B10' 39.8(6)
B2' C1' B4' B10' -65.7(9)
B6' C1' B4' B10' 4.8(9)
C7' B3' B4' C1' -94.6(7)
B11' B3' B4' C1' -134.4(7)
B2' B3' B4' C1' -33.1(7)
C1' B3' B4' B5' 33.2(7)
C7' B3' B4' B5' -61.4(8)
B11' B3' B4' B5' -101.2(8)
B2' B3' B4' B5' 0.1(10)
C1' B3' B4' B11' 134.4(7)
C7' B3' B4' B11' 39.8(6)
B2' B3' B4' B11' 101.3(8)
C1' B3' B4' B10' 95.9(7)
C7' B3' B4' B10' 1.3(9)
B11' B3' B4' B10' -38.4(7)
B2' B3' B4' B10' 62.9(9)
B3' C1' B5' B4' 37.0(7)
B2' C1' B5' B4' 107.1(8)
B6' C1' B5' B4' 144.0(7)
B3' C1' B5' B6' -107.0(8)
B2' C1' B5' B6' -37.0(7)
B4' C1' B5' B6' -144.0(7)
B3' C1' B5' B10' -3.8(10)
B2' C1' B5' B10' 66.3(9)
B6' C1' B5' B10' 103.2(8)
B4' C1' B5' B10' -40.8(7)
B3' C1' B5' B9' -66.3(9)
B2' C1' B5' B9' 3.8(10)
B6' C1' B5' B9' 40.7(7)
B4' C1' B5' B9' -103.3(7)
B11' B4' B5' C1' -95.3(7)
B3' B4' B5' C1' -32.9(7)
B10' B4' B5' C1' -134.0(7)
C1' B4' B5' B6' 32.5(7)
B11' B4' B5' B6' -62.8(9)
B3' B4' B5' B6' -0.5(10)
B10' B4' B5' B6' -101.6(8)
C1' B4' B5' B10' 134.0(7)
B11' B4' B5' B10' 38.7(7)
B3' B4' B5' B10' 101.1(8)
C1' B4' B5' B9' 96.3(8)
B11' B4' B5' B9' 1.0(9)
B3' B4' B5' B9' 63.4(9)
B10' B4' B5' B9' -37.7(7)
B3' C1' B6' B5' 105.4(8)
B2' C1' B6' B5' 142.1(8)
B4' C1' B6' B5' 34.9(7)
B3' C1' B6' B9' 64.6(9)
B5' C1' B6' B9' -40.8(7)
B2' C1' B6' B9' 101.3(8)
B4' C1' B6' B9' -5.8(10)
B3' C1' B6' B2' -36.7(7)
B5' C1' B6' B2' -142.1(8)
B4' C1' B6' B2' -107.2(8)
B3' C1' B6' B8' 3.0(10)
B5' C1' B6' B8' -102.4(7)
B2' C1' B6' B8' 39.7(7)
B4' C1' B6' B8' -67.4(9)
B4' B5' B6' C1' -32.5(7)
B10' B5' B6' C1' -97.6(8)
B9' B5' B6' C1' -133.1(7)
C1' B5' B6' B9' 133.1(7)
B4' B5' B6' B9' 100.6(8)
B10' B5' B6' B9' 35.6(7)
C1' B5' B6' B2' 33.2(7)
B4' B5' B6' B2' 0.7(10)
B10' B5' B6' B2' -64.4(9)
B9' B5' B6' B2' -100.0(8)
C1' B5' B6' B8' 95.9(8)
B4' B5' B6' B8' 63.4(9)
B10' B5' B6' B8' -1.7(10)
B9' B5' B6' B8' -37.2(7)
C7' B2' B6' C1' 93.3(7)
B3' B2' B6' C1' 32.6(7)
B8' B2' B6' C1' 134.0(8)
C7' B2' B6' B5' 60.1(9)
C1' B2' B6' B5' -33.2(7)
B3' B2' B6' B5' -0.6(10)
B8' B2' B6' B5' 100.8(8)
C7' B2' B6' B9' -3.2(9)
C1' B2' B6' B9' -96.5(8)
B3' B2' B6' B9' -63.9(9)
B8' B2' B6' B9' 37.5(7)
C7' B2' B6' B8' -40.7(6)
C1' B2' B6' B8' -134.0(8)
B3' B2' B6' B8' -101.4(8)
B3' C7' B8' B9' -66.2(9)
B11' C7' B8' B9' 3.7(10)
B12' C7' B8' B9' 40.8(7)
B2' C7' B8' B9' -102.6(8)
B3' C7' B8' B2' 36.4(7)
B11' C7' B8' B2' 106.2(8)
B12' C7' B8' B2' 143.3(8)
B3' C7' B8' B6' -4.7(9)
B11' C7' B8' B6' 65.1(9)
B12' C7' B8' B6' 102.2(7)
B2' C7' B8' B6' -41.1(7)
B3' C7' B8' B12' -106.9(8)
B11' C7' B8' B12' -37.1(7)
B2' C7' B8' B12' -143.3(8)
C1' B2' B8' C7' -93.2(7)
B3' B2' B8' C7' -32.6(7)
B6' B2' B8' C7' -132.6(7)
C7' B2' B8' B9' 95.0(7)
C1' B2' B8' B9' 1.8(9)
B3' B2' B8' B9' 62.3(9)
B6' B2' B8' B9' -37.7(7)
C7' B2' B8' B6' 132.6(7)
C1' B2' B8' B6' 39.4(7)
B3' B2' B8' B6' 100.0(8)
C7' B2' B8' B12' 32.0(7)
C1' B2' B8' B12' -61.2(9)
B3' B2' B8' B12' -0.6(10)
B6' B2' B8' B12' -100.6(8)
C1' B6' B8' C7' 0.9(9)
B5' B6' B8' C7' -59.8(8)
B9' B6' B8' C7' -97.4(7)
B2' B6' B8' C7' 40.1(6)
C1' B6' B8' B9' 98.3(7)
B5' B6' B8' B9' 37.5(7)
B2' B6' B8' B9' 137.5(8)
C1' B6' B8' B2' -39.2(7)
B5' B6' B8' B2' -99.9(8)
B9' B6' B8' B2' -137.5(8)
C1' B6' B8' B12' 61.2(8)
B5' B6' B8' B12' 0.4(9)
B9' B6' B8' B12' -37.1(7)
B2' B6' B8' B12' 100.4(8)
C7' B8' B9' B6' 98.4(8)
B2' B8' B9' B6' 38.0(7)
B12' B8' B9' B6' 138.2(8)
C7' B8' B9' B5' 60.9(9)
B2' B8' B9' B5' 0.4(9)
B6' B8' B9' B5' -37.6(7)
B12' B8' B9' B5' 100.7(8)
C7' B8' B9' B10' -2.9(10)
B2' B8' B9' B10' -63.4(9)
B6' B8' B9' B10' -101.4(8)
B12' B8' B9' B10' 36.9(7)
C7' B8' B9' B12' -39.8(6)
B2' B8' B9' B12' -100.3(8)
B6' B8' B9' B12' -138.2(8)
C7' B8' B9' S2 -154.1(7)
B2' B8' B9' S2 145.4(7)
B6' B8' B9' S2 107.5(8)
B12' B8' B9' S2 -114.3(8)
C1' B6' B9' B8' -98.2(8)
B5' B6' B9' B8' -138.1(8)
B2' B6' B9' B8' -37.5(7)
C1' B6' B9' B5' 39.8(7)
B2' B6' B9' B5' 100.5(8)
B8' B6' B9' B5' 138.1(8)
C1' B6' B9' B10' 4.3(9)
B5' B6' B9' B10' -35.5(7)
B2' B6' B9' B10' 65.1(9)
B8' B6' B9' B10' 102.6(8)
C1' B6' B9' B12' -60.2(9)
B5' B6' B9' B12' -100.0(8)
B2' B6' B9' B12' 0.6(10)
B8' B6' B9' B12' 38.1(7)
C1' B6' B9' S2 147.8(6)
B5' B6' B9' S2 108.0(8)
B2' B6' B9' S2 -151.5(7)
B8' B6' B9' S2 -114.0(8)
C1' B5' B9' B8' -2.4(9)
B4' B5' B9' B8' -64.6(9)
B6' B5' B9' B8' 38.0(7)
B10' B5' B9' B8' -102.7(7)
C1' B5' B9' B6' -40.4(7)
B4' B5' B9' B6' -102.6(8)
B10' B5' B9' B6' -140.7(8)
C1' B5' B9' B10' 100.3(8)
B4' B5' B9' B10' 38.1(7)
B6' B5' B9' B10' 140.7(8)
C1' B5' B9' B12' 62.1(9)
B4' B5' B9' B12' -0.1(9)
B6' B5' B9' B12' 102.5(8)
B10' B5' B9' B12' -38.2(7)
C1' B5' B9' S2 -149.3(6)
B4' B5' B9' S2 148.5(7)
B6' B5' B9' S2 -108.9(7)
B10' B5' B9' S2 110.5(8)
C22 S2 B9' B8' 117.7(8)
Pt1 S2 B9' B8' 4.5(8)
C22 S2 B9' B6' -169.9(7)
Pt1 S2 B9' B6' 76.9(7)
C22 S2 B9' B5' -100.5(7)
Pt1 S2 B9' B5' 146.3(6)
C22 S2 B9' B10' -30.6(8)
Pt1 S2 B9' B10' -143.8(6)
C22 S2 B9' B12' 42.6(8)
Pt1 S2 B9' B12' -70.6(8)
C1' B5' B10' B9' -97.9(7)
B4' B5' B10' B9' -138.0(7)
B6' B5' B10' B9' -35.5(7)
C1' B5' B10' B12' -60.2(9)
B4' B5' B10' B12' -100.3(7)
B6' B5' B10' B12' 2.2(9)
B9' B5' B10' B12' 37.7(6)
C1' B5' B10' B4' 40.1(6)
B6' B5' B10' B4' 102.5(8)
B9' B5' B10' B4' 138.0(7)
C1' B5' B10' B11' 2.7(9)
B4' B5' B10' B11' -37.4(6)
B6' B5' B10' B11' 65.1(9)
B9' B5' B10' B11' 100.6(7)
B8' B9' B10' B5' 100.4(8)
B6' B9' B10' B5' 35.4(7)
B12' B9' B10' B5' 137.5(7)
S2 B9' B10' B5' -107.4(8)
B8' B9' B10' B12' -37.0(7)
B6' B9' B10' B12' -102.0(8)
B5' B9' B10' B12' -137.5(7)
S2 B9' B10' B12' 115.1(8)
B8' B9' B10' B4' 63.3(9)
B6' B9' B10' B4' -1.7(9)
B5' B9' B10' B4' -37.1(6)
B12' B9' B10' B4' 100.4(7)
S2 B9' B10' B4' -144.6(6)
B8' B9' B10' B11' 1.4(10)
B6' B9' B10' B11' -63.6(9)
B5' B9' B10' B11' -99.0(7)
B12' B9' B10' B11' 38.4(7)
S2 B9' B10' B11' 153.5(6)
C1' B4' B10' B5' -39.1(6)
B11' B4' B10' B5' -137.0(7)
B3' B4' B10' B5' -99.3(7)
C1' B4' B10' B9' -1.7(9)
B5' B4' B10' B9' 37.4(7)
B11' B4' B10' B9' -99.6(7)
B3' B4' B10' B9' -61.9(8)
C1' B4' B10' B12' 61.2(8)
B5' B4' B10' B12' 100.4(8)
B11' B4' B10' B12' -36.7(6)
B3' B4' B10' B12' 1.1(9)
C1' B4' B10' B11' 97.9(7)
B5' B4' B10' B11' 137.0(7)
B3' B4' B10' B11' 37.7(7)
B12' C7' B11' B3' -143.0(7)
B2' C7' B11' B3' -35.8(7)
B8' C7' B11' B3' -106.0(8)
B3' C7' B11' B4' 40.7(7)
B12' C7' B11' B4' -102.3(8)
B2' C7' B11' B4' 4.9(9)
B8' C7' B11' B4' -65.4(9)
B3' C7' B11' B12' 143.0(7)
B2' C7' B11' B12' 107.2(8)
B8' C7' B11' B12' 36.9(8)
B3' C7' B11' B10' 103.2(8)
B12' C7' B11' B10' -39.8(7)
B2' C7' B11' B10' 67.4(9)
B8' C7' B11' B10' -2.9(10)
C1' B3' B11' C7' 94.3(7)
B2' B3' B11' C7' 32.4(7)
B4' B3' B11' C7' 133.9(7)
C1' B3' B11' B4' -39.6(6)
C7' B3' B11' B4' -133.9(7)
B2' B3' B11' B4' -101.5(8)
C1' B3' B11' B12' 61.8(8)
C7' B3' B11' B12' -32.5(6)
B2' B3' B11' B12' -0.1(10)
B4' B3' B11' B12' 101.4(8)
C1' B3' B11' B10' -1.2(9)
C7' B3' B11' B10' -95.6(7)
B2' B3' B11' B10' -63.2(9)
B4' B3' B11' B10' 38.3(7)
C1' B4' B11' C7' -1.2(8)
B5' B4' B11' C7' 59.5(9)
B3' B4' B11' C7' -39.6(6)
B10' B4' B11' C7' 97.7(7)
C1' B4' B11' B3' 38.5(6)
B5' B4' B11' B3' 99.1(8)
B10' B4' B11' B3' 137.3(7)
C1' B4' B11' B12' -62.1(8)
B5' B4' B11' B12' -1.5(9)
B3' B4' B11' B12' -100.6(8)
B10' B4' B11' B12' 36.7(7)
C1' B4' B11' B10' -98.8(7)
B5' B4' B11' B10' -38.2(7)
B3' B4' B11' B10' -137.3(7)
B5' B10' B11' C7' -62.1(8)
B9' B10' B11' C7' 0.8(9)
B12' B10' B11' C7' 39.1(6)
B4' B10' B11' C7' -99.8(7)
B5' B10' B11' B3' -0.9(9)
B9' B10' B11' B3' 62.0(8)
B12' B10' B11' B3' 100.3(8)
B4' B10' B11' B3' -38.6(7)
B5' B10' B11' B4' 37.6(6)
B9' B10' B11' B4' 100.5(7)
B12' B10' B11' B4' 138.9(7)
B5' B10' B11' B12' -101.2(8)
B9' B10' B11' B12' -38.3(7)
B4' B10' B11' B12' -138.9(7)
B3' C7' B12' B9' 66.0(8)
B11' C7' B12' B9' 102.1(7)
B2' C7' B12' B9' -4.7(9)
B8' C7' B12' B9' -40.6(6)
B3' C7' B12' B10' 4.2(9)
B11' C7' B12' B10' 40.3(7)
B2' C7' B12' B10' -66.5(9)
B8' C7' B12' B10' -102.4(8)
B3' C7' B12' B8' 106.6(8)
B11' C7' B12' B8' 142.7(8)
B2' C7' B12' B8' 35.9(7)
B3' C7' B12' B11' -36.1(7)
B2' C7' B12' B11' -106.8(8)
B8' C7' B12' B11' -142.7(8)
B8' B9' B12' C7' 40.4(6)
B6' B9' B12' C7' 2.3(9)
B5' B9' B12' C7' -61.2(8)
B10' B9' B12' C7' -99.2(7)
S2 B9' B12' C7' 152.5(6)
B8' B9' B12' B10' 139.6(8)
B6' B9' B12' B10' 101.5(8)
B5' B9' B12' B10' 37.9(7)
S2 B9' B12' B10' -108.4(8)
B6' B9' B12' B8' -38.1(7)
B5' B9' B12' B8' -101.6(8)
B10' B9' B12' B8' -139.6(8)
S2 B9' B12' B8' 112.1(8)
B8' B9' B12' B11' 100.8(8)
B6' B9' B12' B11' 62.7(9)
B5' B9' B12' B11' -0.8(9)
B10' B9' B12' B11' -38.7(7)
S2 B9' B12' B11' -147.1(7)
B5' B10' B12' C7' 59.6(8)
B9' B10' B12' C7' 97.4(7)
B4' B10' B12' C7' -3.0(9)
B11' B10' B12' C7' -39.2(6)
B5' B10' B12' B9' -37.9(7)
B4' B10' B12' B9' -100.4(8)
B11' B10' B12' B9' -136.6(7)
B5' B10' B12' B8' -1.9(9)
B9' B10' B12' B8' 35.9(7)
B4' B10' B12' B8' -64.5(8)
B11' B10' B12' B8' -100.7(8)
B5' B10' B12' B11' 98.8(7)
B9' B10' B12' B11' 136.6(7)
B4' B10' B12' B11' 36.2(6)
B9' B8' B12' C7' -132.6(7)
B2' B8' B12' C7' -32.1(7)
B6' B8' B12' C7' -95.6(8)
C7' B8' B12' B9' 132.6(7)
B2' B8' B12' B9' 100.5(8)
B6' B8' B12' B9' 37.0(7)
C7' B8' B12' B10' 96.5(7)
B9' B8' B12' B10' -36.1(7)
B2' B8' B12' B10' 64.4(9)
B6' B8' B12' B10' 0.9(9)
C7' B8' B12' B11' 32.7(6)
B9' B8' B12' B11' -99.9(8)
B2' B8' B12' B11' 0.5(10)
B6' B8' B12' B11' -62.9(9)
B3' B11' B12' C7' 32.7(6)
B4' B11' B12' C7' 97.0(7)
B10' B11' B12' C7' 134.0(7)
C7' B11' B12' B9' -95.5(8)
B3' B11' B12' B9' -62.8(9)
B4' B11' B12' B9' 1.4(9)
B10' B11' B12' B9' 38.4(7)
C7' B11' B12' B10' -134.0(7)
B3' B11' B12' B10' -101.2(8)
B4' B11' B12' B10' -37.0(7)
C7' B11' B12' B8' -33.0(6)
B3' B11' B12' B8' -0.3(9)
B4' B11' B12' B8' 64.0(9)
B10' B11' B12' B8' 101.0(8)
